data_7055075
loop_
_publ_author_name
'Hettstedt, Christina'
'Mayer, Peter'
'Karaghiosoff, Konstantin'

_publ_section_title
;
 Halogen bonding in the crystal structures of 1,2-diiodo alkenes
;
_journal_issue 11
_journal_name_full 'New J. Chem.'
_journal_page_first 8522
_journal_paper_doi 10.1039/C5NJ00821B
_journal_volume 39
_journal_year 2015
_chemical_formula_moiety 'C9 H8 I2 O'
_chemical_formula_sum 'C9 H8 I2 O'
_chemical_formula_weight 385.95
_chemical_name_systematic
;
 (E)-2,3-diiodo-3-phenylprop-2-en-1-ol
;
_chemical_properties_physical Light-sensitive
_space_group_crystal_system tetragonal
_space_group_IT_number 88
_space_group_name_Hall '-I 4ad'
_space_group_name_H-M_alt 'I 41/a'
_symmetry_space_group_name_Hall '-I 4ad'
_symmetry_space_group_name_H-M 'I 41/a :2'
_atom_sites_solution_hydrogens geom
_atom_sites_solution_primary direct
_atom_sites_solution_secondary difmap
_audit_creation_method SHELXL-2013
_audit_update_record
;
2014-12-02 deposited with the CCDC.
2015-08-07 downloaded from the CCDC.
;
_cell_angle_alpha 90
_cell_angle_beta 90
_cell_angle_gamma 90
_cell_formula_units_Z 16
_cell_length_a 23.9673(5)
_cell_length_b 23.9673(5)
_cell_length_c 7.5322(3)
_cell_measurement_reflns_used 4047
_cell_measurement_temperature 173(2)
_cell_measurement_theta_max 33.5773
_cell_measurement_theta_min 4.3221
_cell_volume 4326.7(2)
_computing_cell_refinement
;
CrysAlisPro, Oxford Diffraction Ltd.,
Version 1.171.33.41 (release 06-05-2009 CrysAlis171 .NET)
(compiled May  6 2009,17:20:42)
;
_computing_data_collection
;
CrysAlisPro, Oxford Diffraction Ltd.,
Version 1.171.33.41 (release 06-05-2009 CrysAlis171 .NET)
(compiled May  6 2009,17:20:42)
;
_computing_data_reduction
;
CrysAlisPro, Oxford Diffraction Ltd.,
Version 1.171.33.41 (release 06-05-2009 CrysAlis171 .NET)
(compiled May  6 2009,17:20:42)
;
_computing_molecular_graphics
;
'ORTEP (M. N. Burnett, C. K. Johnson, ORTEP-III: Oak Ridge Thermal Ellipsoid
;
_computing_publication_material
;
PLATON (A. L. Spek, Acta Crystallogr, Sect. A, 1990, 46, C34, 1995 version).
;
_computing_structure_refinement 'SHELXL-2013 (Sheldrick, 2013)'
_computing_structure_solution 'SHELXS-97 (Sheldrick, 1990)'
_diffrn_ambient_temperature 173(2)
_diffrn_detector_area_resol_mean 15.9809
_diffrn_measured_fraction_theta_full 0.994
_diffrn_measured_fraction_theta_max 0.995
_diffrn_measurement_device_type 'Xcalibur, Sapphire3'
_diffrn_measurement_method '\w scans'
_diffrn_radiation_type MoK\a
_diffrn_radiation_wavelength 0.71073
_diffrn_reflns_av_R_equivalents 0.0326
_diffrn_reflns_av_unetI/netI 0.0305
_diffrn_reflns_laue_measured_fraction_full 0.994
_diffrn_reflns_laue_measured_fraction_max 0.995
_diffrn_reflns_limit_h_max 29
_diffrn_reflns_limit_h_min -28
_diffrn_reflns_limit_k_max 29
_diffrn_reflns_limit_k_min -20
_diffrn_reflns_limit_l_max 9
_diffrn_reflns_limit_l_min -7
_diffrn_reflns_number 10866
_diffrn_reflns_point_group_measured_fraction_full 0.994
_diffrn_reflns_point_group_measured_fraction_max 0.995
_diffrn_reflns_theta_full 25.242
_diffrn_reflns_theta_max 25.998
_diffrn_reflns_theta_min 4.429
_exptl_absorpt_coefficient_mu 5.769
_exptl_absorpt_correction_T_max 1.00000
_exptl_absorpt_correction_T_min 0.54028
_exptl_absorpt_correction_type multi-scan
_exptl_absorpt_process_details
;
CrysAlisPro, Oxford Diffraction Ltd.,
Version 1.171.33.41 (release 06-05-2009 CrysAlis171 .NET)
(compiled May  6 2009,17:20:42)
Empirical absorption correction using spherical harmonics,
 implemented in SCALE3 ABSPACK scaling algorithm.
;
_exptl_crystal_colour colourless
_exptl_crystal_density_diffrn 2.370
_exptl_crystal_description platelett
_exptl_crystal_F_000 2816
_exptl_crystal_recrystallization_method 'Re-crystallisation from solvent: Ethylacetate'
_exptl_crystal_size_max 0.350
_exptl_crystal_size_mid 0.100
_exptl_crystal_size_min 0.050
_refine_diff_density_max 0.304
_refine_diff_density_min -0.443
_refine_diff_density_rms 0.073
_refine_ls_extinction_method none
_refine_ls_goodness_of_fit_ref 0.890
_refine_ls_hydrogen_treatment constr
_refine_ls_matrix_type full
_refine_ls_number_parameters 161
_refine_ls_number_reflns 2116
_refine_ls_number_restraints 12
_refine_ls_restrained_S_all 0.888
_refine_ls_R_factor_all 0.0386
_refine_ls_R_factor_gt 0.0225
_refine_ls_shift/su_max 0.001
_refine_ls_shift/su_mean 0.000
_refine_ls_structure_factor_coef Fsqd
_refine_ls_weighting_details
;
 w=1/[\s^2^(Fo^2^)+(0.0197P)^2^]
 where P=(Fo^2^+2Fc^2^)/3
;
_refine_ls_weighting_scheme calc
_refine_ls_wR_factor_gt 0.0412
_refine_ls_wR_factor_ref 0.0432
_reflns_number_gt 1501
_reflns_number_total 2116
_reflns_threshold_expression 'I > 2\s(I)'
_cod_data_source_file c5nj00821b2.cif
_cod_data_source_block shelxl
_cod_depositor_comments 'Adding full bibliography for 7055070--7055078.cif.'
_cod_database_code 7055075
_shelx_space_group_comment
;
The symmetry employed for this shelxl refinement is uniquely defined
by the following loop, which should always be used as a source of
symmetry information in preference to the above space-group names.
They are only intended as comments.
;
_shelx_estimated_absorpt_t_min 0.237
_shelx_estimated_absorpt_t_max 0.761
_shelxl_version_number 2013-2

loop_
_space_group_symop_operation_xyz
'x, y, z'
'-x+1/2, -y, z+1/2'
'-y+3/4, x+1/4, z+1/4'
'y+3/4, -x+3/4, z+3/4'
'x+1/2, y+1/2, z+1/2'
'-x+1, -y+1/2, z+1'
'-y+5/4, x+3/4, z+3/4'
'y+5/4, -x+5/4, z+5/4'
'-x, -y, -z'
'x-1/2, y, -z-1/2'
'y-3/4, -x-1/4, -z-1/4'
'-y-3/4, x-3/4, -z-3/4'
'-x+1/2, -y+1/2, -z+1/2'
'x, y+1/2, -z'
'y-1/4, -x+1/4, -z+1/4'
'-y-1/4, x-1/4, -z-1/4'

loop_
_atom_site_label
_atom_site_type_symbol
_atom_site_fract_x
_atom_site_fract_y
_atom_site_fract_z
_atom_site_U_iso_or_equiv
_atom_site_adp_type
_atom_site_occupancy
_atom_site_site_symmetry_order
_atom_site_calc_flag
_atom_site_refinement_flags_posn
_atom_site_refinement_flags_adp
_atom_site_refinement_flags_occupancy
_atom_site_disorder_assembly
_atom_site_disorder_group
O1 O 0.70503(10) 0.46528(9) 0.1477(3) 0.0399(6) Uani 1 1 d . . . . .
H1 H 0.7310 0.4662 0.0728 0.060 Uiso 1 1 calc R U . . .
C9 C 0.69282(14) 0.40914(15) 0.1909(4) 0.0357(9) Uani 1 1 d . . . . .
H9A H 0.7227 0.3939 0.2677 0.043 Uiso 1 1 calc R U . A 1
H9B H 0.6914 0.3865 0.0810 0.043 Uiso 1 1 calc R U . A 1
C3 C 0.5742(2) 0.3880(2) 0.5460(7) 0.0272(12) Uani 0.802(7) 1 d D . P B 1
I1 I 0.56985(8) 0.41991(7) 0.11266(19) 0.0381(2) Uani 0.802(7) 1 d . . P B 1
I2 I 0.69680(6) 0.38075(10) 0.62937(18) 0.0511(3) Uani 0.802(7) 1 d . . P B 1
C2 C 0.62853(17) 0.39337(16) 0.4541(5) 0.0245(12) Uani 0.802(7) 1 d . . P B 1
C1 C 0.6385(3) 0.4056(2) 0.2844(9) 0.0273(15) Uani 0.802(7) 1 d . . P B 1
C8 C 0.5457(3) 0.4349(2) 0.6043(9) 0.0370(15) Uani 0.802(7) 1 d D . P B 1
H8 H 0.5599 0.4709 0.5774 0.044 Uiso 0.802(7) 1 calc R U P B 1
C4 C 0.5506(3) 0.3369(2) 0.5813(12) 0.0437(18) Uani 0.802(7) 1 d D . P B 1
H4 H 0.5680 0.3041 0.5372 0.052 Uiso 0.802(7) 1 calc R U P B 1
C5 C 0.5018(3) 0.3323(3) 0.6804(9) 0.0446(16) Uani 0.802(7) 1 d D . P B 1
H5 H 0.4873 0.2964 0.7082 0.053 Uiso 0.802(7) 1 calc R U P B 1
C7 C 0.4959(2) 0.4296(3) 0.7035(18) 0.038(2) Uani 0.802(7) 1 d D . P B 1
H7 H 0.4775 0.4622 0.7457 0.046 Uiso 0.802(7) 1 calc R U P B 1
C6 C 0.4744(6) 0.3793(3) 0.738(3) 0.044(3) Uani 0.802(7) 1 d D . P B 1
H6 H 0.4404 0.3761 0.8026 0.053 Uiso 0.802(7) 1 calc R U P B 1
I1A I 0.6943(3) 0.3947(2) 0.5899(11) 0.0436(11) Uani 0.198(7) 1 d . . P B 2
I2A I 0.5520(4) 0.4161(3) 0.1026(9) 0.0489(11) Uani 0.198(7) 1 d . . P B 2
C2A C 0.5973(10) 0.4029(9) 0.342(3) 0.055(7) Uiso 0.198(7) 1 d . . P B 2
C1A C 0.6471(15) 0.4014(14) 0.338(4) 0.037(9) Uiso 0.198(7) 1 d . . P B 2
C3A C 0.5595(8) 0.3931(8) 0.497(3) 0.017(5) Uiso 0.198(7) 1 d D . P B 2
C6A C 0.475(2) 0.3758(10) 0.709(10) 0.039(15) Uiso 0.198(7) 1 d D . P B 2
H6A H 0.4496 0.3701 0.8032 0.046 Uiso 0.198(7) 1 calc R U P B 2
C4A C 0.5445(13) 0.3383(10) 0.523(4) 0.051(12) Uiso 0.198(7) 1 d D . P B 2
H4A H 0.5661 0.3080 0.4795 0.062 Uiso 0.198(7) 1 calc R U P B 2
C5A C 0.4956(11) 0.3303(12) 0.617(3) 0.028(7) Uiso 0.198(7) 1 d D . P B 2
H5A H 0.4770 0.2954 0.6186 0.034 Uiso 0.198(7) 1 calc R U P B 2
C7A C 0.4920(8) 0.4295(10) 0.667(6) 0.032(12) Uiso 0.198(7) 1 d D . P B 2
H7A H 0.4718 0.4601 0.7154 0.039 Uiso 0.198(7) 1 calc R U P B 2
C8A C 0.5331(10) 0.4390(10) 0.568(3) 0.039(10) Uiso 0.198(7) 1 d D . P B 2
H8A H 0.5452 0.4759 0.5428 0.046 Uiso 0.198(7) 1 calc R U P B 2

loop_
_atom_site_aniso_label
_atom_site_aniso_U_11
_atom_site_aniso_U_22
_atom_site_aniso_U_33
_atom_site_aniso_U_23
_atom_site_aniso_U_13
_atom_site_aniso_U_12
O1 0.0424(16) 0.0348(14) 0.0424(15) -0.0057(11) 0.0159(11) -0.0044(11)
C9 0.039(2) 0.035(2) 0.0330(18) 0.0064(15) 0.0094(15) 0.0035(18)
C3 0.022(3) 0.035(3) 0.024(3) 0.002(2) -0.005(2) 0.003(2)
I1 0.0416(6) 0.0385(3) 0.0344(2) 0.0039(2) -0.0071(4) 0.0070(4)
I2 0.0259(3) 0.0924(8) 0.0350(4) 0.0125(4) -0.0025(2) 0.0000(4)
C2 0.021(2) 0.028(2) 0.024(2) 0.0020(17) -0.0010(18) -0.0011(19)
C1 0.033(3) 0.023(3) 0.026(4) -0.001(2) 0.002(3) 0.007(2)
C8 0.040(3) 0.030(3) 0.041(3) -0.005(2) -0.003(4) -0.006(2)
C4 0.041(3) 0.028(3) 0.062(6) -0.002(3) 0.013(4) 0.001(2)
C5 0.043(4) 0.039(4) 0.051(5) 0.008(3) 0.004(3) -0.014(3)
C7 0.024(3) 0.046(5) 0.045(6) -0.013(3) -0.003(3) 0.007(2)
C6 0.026(4) 0.056(6) 0.050(7) 0.002(3) 0.014(3) -0.002(3)
I1A 0.0344(12) 0.0449(18) 0.052(3) -0.0023(14) -0.0029(16) 0.0032(11)
I2A 0.047(3) 0.0482(13) 0.0518(15) 0.0010(10) -0.0025(18) -0.0014(19)

loop_
_atom_type_symbol
_atom_type_description
_atom_type_scat_dispersion_real
_atom_type_scat_dispersion_imag
_atom_type_scat_source
C C 0.0033 0.0016 'International Tables Vol C Tables 4.2.6.8 and 6.1.1.4'
H H 0.0000 0.0000 'International Tables Vol C Tables 4.2.6.8 and 6.1.1.4'
O O 0.0106 0.0060 'International Tables Vol C Tables 4.2.6.8 and 6.1.1.4'
I I -0.4742 1.8119 'International Tables Vol C Tables 4.2.6.8 and 6.1.1.4'

loop_
_geom_angle_atom_site_label_1
_geom_angle_atom_site_label_2
_geom_angle_atom_site_label_3
_geom_angle
C9 O1 H1 109.5
O1 C9 C1 110.2(3)
O1 C9 C1A 114.8(13)
O1 C9 H9A 109.6
C1 C9 H9A 109.6
O1 C9 H9B 109.6
C1 C9 H9B 109.6
H9A C9 H9B 108.1
C4 C3 C8 117.2(5)
C4 C3 C2 122.1(4)
C8 C3 C2 120.7(4)
C1 C2 C3 128.7(5)
C1 C2 I2 119.3(4)
C3 C2 I2 112.0(3)
C2 C1 C9 128.7(6)
C2 C1 I1 118.8(5)
C9 C1 I1 112.4(4)
C3 C8 C7 120.8(5)
C3 C8 H8 119.6
C7 C8 H8 119.6
C3 C4 C5 121.5(6)
C3 C4 H4 119.3
C5 C4 H4 119.3
C6 C5 C4 120.3(7)
C6 C5 H5 119.8
C4 C5 H5 119.8
C6 C7 C8 120.5(7)
C6 C7 H7 119.7
C8 C7 H7 119.7
C7 C6 C5 119.6(8)
C7 C6 H6 120.2
C5 C6 H6 120.2
C1A C2A C3A 129(2)
C1A C2A I2A 119(2)
C3A C2A I2A 111.9(14)
C2A C1A C9 136(3)
C2A C1A I1A 119(3)
C9 C1A I1A 104.8(16)
C8A C3A C4A 126(2)
C8A C3A C2A 117.1(16)
C4A C3A C2A 114.9(19)
C5A C6A C7A 121(3)
C5A C6A H6A 119.3
C7A C6A H6A 119.3
C3A C4A C5A 115(3)
C3A C4A H4A 122.4
C5A C4A H4A 122.4
C6A C5A C4A 117(3)
C6A C5A H5A 121.7
C4A C5A H5A 121.7
C8A C7A C6A 122(3)
C8A C7A H7A 119.1
C6A C7A H7A 119.1
C7A C8A C3A 117(2)
C7A C8A H8A 121.7
C3A C8A H8A 121.7

loop_
_geom_bond_atom_site_label_1
_geom_bond_atom_site_label_2
_geom_bond_distance
O1 C9 1.415(4)
O1 H1 0.8400
C9 C1 1.483(8)
C9 C1A 1.57(4)
C9 H9A 0.9900
C9 H9B 0.9900
C3 C4 1.374(5)
C3 C8 1.387(5)
C3 C2 1.480(6)
I1 C1 2.121(7)
I2 C2 2.124(4)
C2 C1 1.332(8)
C8 C7 1.415(9)
C8 H8 0.9500
C4 C5 1.393(6)
C4 H4 0.9500
C5 C6 1.376(7)
C5 H5 0.9500
C7 C6 1.337(10)
C7 H7 0.9500
C6 H6 0.9500
I1A C1A 2.22(3)
I2A C2A 2.13(2)
C2A C1A 1.19(4)
C2A C3A 1.50(3)
C3A C8A 1.377(10)
C3A C4A 1.378(10)
C6A C5A 1.379(10)
C6A C7A 1.38(3)
C6A H6A 0.9500
C4A C5A 1.382(10)
C4A H4A 0.9500
C5A H5A 0.9500
C7A C8A 1.26(3)
C7A H7A 0.9500
C8A H8A 0.9500

loop_
_geom_torsion_atom_site_label_1
_geom_torsion_atom_site_label_2
_geom_torsion_atom_site_label_3
_geom_torsion_atom_site_label_4
_geom_torsion
C4 C3 C2 C1 100.7(8)
C8 C3 C2 C1 -81.0(7)
C4 C3 C2 I2 -80.6(7)
C8 C3 C2 I2 97.7(6)
C3 C2 C1 C9 -177.7(5)
I2 C2 C1 C9 3.6(7)
C3 C2 C1 I1 0.1(7)
I2 C2 C1 I1 -178.6(2)
O1 C9 C1 C2 -110.0(5)
C1A C9 C1 C2 -1(4)
O1 C9 C1 I1 72.1(4)
C1A C9 C1 I1 -179(5)
C4 C3 C8 C7 3.0(13)
C2 C3 C8 C7 -175.4(8)
C8 C3 C4 C5 -3.6(12)
C2 C3 C4 C5 174.7(6)
C3 C4 C5 C6 3.2(16)
C3 C8 C7 C6 -2(2)
C8 C7 C6 C5 1(3)
C4 C5 C6 C7 -2(3)
C3A C2A C1A C9 178(2)
I2A C2A C1A C9 3(5)
C3A C2A C1A I1A -9(4)
I2A C2A C1A I1A 175.0(12)
O1 C9 C1A C2A 80(4)
C1 C9 C1A C2A 1.4(19)
O1 C9 C1A I1A -93.5(13)
C1 C9 C1A I1A -172(6)
C1A C2A C3A C8A 108(3)
I2A C2A C3A C8A -76(2)
C1A C2A C3A C4A -88(4)
I2A C2A C3A C4A 88(2)
C8A C3A C4A C5A 6(4)
C2A C3A C4A C5A -157(2)
C7A C6A C5A C4A 19(9)
C3A C4A C5A C6A -15(5)
C5A C6A C7A C8A -13(11)
C6A C7A C8A C3A 2(8)
C4A C3A C8A C7A 1(5)
C2A C3A C8A C7A 164(3)
